data_7715902
loop_
_publ_author_name
'Cabrera-Lobera, Natalia'
'Del Horno, Estefan&#xed;a'
'Quir&#xf3;s, M Teresa'
'Bu&#xf1;uel, Elena'
'Gimeno, Magali'
'Brennessel, William W.'
'Neidig, Michael L.'
'Priego, Jos&#xe9; Luis'
'C&#xe1;rdenas, Diego J'

_publ_section_title
;
 Ni(2,2':6',2''-terpyridine)<sub>2</sub>: a high-spin octahedral formal
 Ni(0) complex.
;
_journal_issue 20
_journal_name_full 'Dalton transactions (Cambridge, England : 2003)'
_journal_page_first 8550
_journal_page_last 8554
_journal_paper_doi 10.1039/d3dt04247b
_journal_volume 53
_journal_year 2024
_chemical_absolute_configuration ad
_chemical_formula_moiety 'C30 H22 N6 Ni'
_chemical_formula_sum 'C30 H22 N6 Ni'
_chemical_formula_weight 525.24
_space_group_crystal_system orthorhombic
_space_group_IT_number 43
_space_group_name_Hall 'F 2 -2d'
_space_group_name_H-M_alt 'F d d 2'
_atom_sites_solution_hydrogens geom
_atom_sites_solution_primary dual
_atom_sites_solution_secondary difmap
_audit_creation_date 2023-12-14
_audit_creation_method
;
Olex2 1.5
(compiled 2023.08.24 svn.re1ec1418 for OlexSys, GUI svn.r6817)
;
_audit_update_record
;
2023-12-14 deposited with the CCDC.	2024-04-17 downloaded from the CCDC.
;
_cell_angle_alpha 90
_cell_angle_beta 90
_cell_angle_gamma 90
_cell_formula_units_Z 32
_cell_length_a 56.2329(5)
_cell_length_b 39.4759(4)
_cell_length_c 8.49770(10)
_cell_measurement_reflns_used 23899
_cell_measurement_temperature 172.99(10)
_cell_measurement_theta_max 77.1270
_cell_measurement_theta_min 3.1640
_cell_volume 18863.6(3)
_computing_cell_refinement 'CrysAlisPro 1.171.39.46 (Rigaku OD, 2018)'
_computing_data_collection 'CrysAlisPro 1.171.39.46 (Rigaku OD, 2018)'
_computing_data_reduction 'CrysAlisPro 1.171.39.46 (Rigaku OD, 2018)'
_computing_molecular_graphics 'Olex2 1.5 (Dolomanov et al., 2009)'
_computing_publication_material 'Olex2 1.5 (Dolomanov et al., 2009)'
_computing_structure_refinement 'SHELXL 2019/3 (Sheldrick, 2015b)'
_computing_structure_solution 'SHELXT 2018/2 (Sheldrick, 2015a)'
_diffrn_ambient_environment N~2~
_diffrn_ambient_temperature 172.99(10)
_diffrn_detector 'CCD plate'
_diffrn_detector_type HyPix
_diffrn_measured_fraction_theta_full 0.999
_diffrn_measured_fraction_theta_max 0.978
_diffrn_measurement_details
;
List of Runs (angles in degrees, time in seconds):

  # Type    Start    End  Width  t~exp~   \w     \q     \k     \f   Frames
#--------------------------------------------------------------------------
  1  \w    -40.00  12.00   0.50    7.09    --  -49.62  19.00 -60.00  104
  2  \w    -36.00 -11.00   0.50   28.37    --  -84.25  19.00 -30.00   50
  3  \w    -52.00  21.00   0.50    7.09    --  -49.62  19.00-120.00  146
  4  \w     55.00  80.00   0.50    7.09    --   49.62-126.00  10.00   50
  5  \w     32.00  57.00   0.50   28.37    --  105.75 -19.00 -30.00   50
  6  \w     54.00 109.00   0.50   28.37    --  105.75 -99.00-150.00  110
  7  \w     55.00  80.00   0.50   28.37    --  105.75 -38.00-150.00   50
  8  \w     36.00  74.00   0.50   28.37    --  105.75 -38.00-180.00   76
  9  \w     42.00 125.00   0.50   28.37    --  105.75-144.00-157.00  166
 10  \w     34.00  70.00   0.50   28.37    --  105.75 -19.00 120.00   72
 11  \w    111.00 136.00   0.50   28.37    --  105.75 126.00  87.00   50
 12  \w    -99.00 -57.00   0.50   28.37    --  -84.25-144.00-157.00   84
 13  \w   -113.00 -88.00   0.50    7.09    --  -49.62-144.00-157.00   50
 14  \w   -156.00-123.00   0.50   28.37    --  -84.25-126.00  10.00   66
 15  \w   -114.00 -81.00   0.50    7.09    --  -49.87-125.00-120.00   66
 16  \w    -34.00  -8.00   0.50    7.09    --  -49.87  19.00  90.00   52
 17  \w     37.00  69.00   0.50   28.37    --  105.75 -19.00-180.00   64
 18  \w     87.00 113.00   0.50   28.37    --  105.75-125.00 -30.00   52
 19  \w     36.00  75.00   0.50   28.37    --  105.75-125.00 -30.00   78
 20  \w     35.00  61.00   0.50   28.37    --  105.75 -19.00  90.00   52
 21  \w     79.00 116.00   0.50   28.37    --  105.75 -57.00   0.00   74
 22  \w     38.00  64.00   0.50   28.37    --  105.75 -99.00   0.00   52
 23  \w     79.00 105.00   0.50   28.37    --  105.75 -99.00   0.00   52
 24  \w     41.00  67.00   0.50   28.37    --  105.75 -19.00-120.00   52
 25  \w     35.00  65.00   0.50   28.37    --  105.75 -57.00   0.00   60
;
_diffrn_measurement_device 'four-circle diffractometer'
_diffrn_measurement_device_type 'XtaLAB Synergy, Dualflex, HyPix'
_diffrn_measurement_method '\w scans'
_diffrn_orient_matrix_type 'CrysAlisPro convention (1999,Acta A55,543-557)'
_diffrn_orient_matrix_UB_11 0.0179556000
_diffrn_orient_matrix_UB_12 0.0294546000
_diffrn_orient_matrix_UB_13 -0.0036101000
_diffrn_orient_matrix_UB_21 0.0206312000
_diffrn_orient_matrix_UB_22 -0.0255780000
_diffrn_orient_matrix_UB_23 -0.0107861000
_diffrn_orient_matrix_UB_31 -0.0015720000
_diffrn_orient_matrix_UB_32 0.0009493000
_diffrn_orient_matrix_UB_33 -0.1809552000
_diffrn_radiation_monochromator mirror
_diffrn_radiation_probe x-ray
_diffrn_radiation_type CuK\a
_diffrn_radiation_wavelength 1.54184
_diffrn_reflns_av_R_equivalents 0.0306
_diffrn_reflns_av_unetI/netI 0.0219
_diffrn_reflns_Laue_measured_fraction_full 0.999
_diffrn_reflns_Laue_measured_fraction_max 0.978
_diffrn_reflns_limit_h_max 64
_diffrn_reflns_limit_h_min -70
_diffrn_reflns_limit_k_max 50
_diffrn_reflns_limit_k_min -50
_diffrn_reflns_limit_l_max 6
_diffrn_reflns_limit_l_min -10
_diffrn_reflns_number 31051
_diffrn_reflns_point_group_measured_fraction_full 0.704
_diffrn_reflns_point_group_measured_fraction_max 0.667
_diffrn_reflns_theta_full 67.684
_diffrn_reflns_theta_max 77.880
_diffrn_reflns_theta_min 2.735
_diffrn_source 'micro-focus sealed X-ray tube'
_diffrn_source_type 'PhotonJet (Cu) X-ray Source'
_exptl_absorpt_coefficient_mu 1.444
_exptl_absorpt_correction_T_max 1.00000
_exptl_absorpt_correction_T_min 0.71074
_exptl_absorpt_correction_type multi-scan
_exptl_absorpt_process_details
;
CrysAlisPro 1.171.39.46 (Rigaku Oxford Diffraction, 2018)
Empirical absorption correction using spherical harmonics,
 implemented in SCALE3 ABSPACK scaling algorithm.
;
_exptl_crystal_colour black
_exptl_crystal_colour_primary black
_exptl_crystal_density_diffrn 1.480
_exptl_crystal_description needle
_exptl_crystal_F_000 8704
_exptl_crystal_size_max 0.589
_exptl_crystal_size_mid 0.041
_exptl_crystal_size_min 0.026
_refine_diff_density_max 0.424
_refine_diff_density_min -0.417
_refine_diff_density_rms 0.052
_refine_ls_abs_structure_details
;
 Refined as an inversion twin.
;
_refine_ls_abs_structure_Flack 0.44(3)
_refine_ls_extinction_method none
_refine_ls_goodness_of_fit_ref 1.061
_refine_ls_hydrogen_treatment constr
_refine_ls_matrix_type full
_refine_ls_number_parameters 668
_refine_ls_number_reflns 6724
_refine_ls_number_restraints 1
_refine_ls_restrained_S_all 1.061
_refine_ls_R_factor_all 0.0333
_refine_ls_R_factor_gt 0.0327
_refine_ls_shift/su_max 0.002
_refine_ls_shift/su_mean 0.000
_refine_ls_structure_factor_coef Fsqd
_refine_ls_weighting_details 'w=1/[\s^2^(Fo^2^)+(0.0693P)^2^+14.0834P] where P=(Fo^2^+2Fc^2^)/3'
_refine_ls_weighting_scheme calc
_refine_ls_wR_factor_gt 0.0928
_refine_ls_wR_factor_ref 0.0935
_reflns_Friedel_coverage 0.275
_reflns_Friedel_fraction_full 0.362
_reflns_Friedel_fraction_max 0.309
_reflns_number_gt 6557
_reflns_number_total 6724
_reflns_threshold_expression 'I > 2\s(I)'
_cod_data_source_file d3dt04247b2.cif
_cod_data_source_block neinc08
_cod_depositor_comments 'Adding full bibliography for 7715902.cif.'
_cod_database_code 7715902
_shelx_shelxl_version_number 2019/3
_shelx_space_group_comment
;
The symmetry employed for this shelxl refinement is uniquely defined
by the following loop, which should always be used as a source of
symmetry information in preference to the above space-group names.
They are only intended as comments.
;
_shelx_estimated_absorpt_t_max 0.963
_shelx_estimated_absorpt_t_min 0.484
_olex2_refinement_description
;
1. Twinned data refinement
 Scales: 0.56(3)
 0.44(3)
2. Fixed Uiso
 At 1.2 times of:
  All C(H) groups
3.a Aromatic/amide H refined with riding coordinates:
 C1(H1), C2(H2), C3(H3), C4(H4), C7(H7), C8(H8), C9(H9), C12(H12), C13(H13),
 C14(H14), C15(H15), C16(H16), C17(H17), C18(H18), C19(H19), C22(H22), C23(H23),
  C24(H24), C27(H27), C28(H28), C29(H29), C30(H30), C31(H31), C32(H32),
 C33(H33), C34(H34), C37(H37), C38(H38), C39(H39), C42(H42), C43(H43), C44(H44),
  C45(H45), C46(H46), C47(H47), C48(H48), C49(H49), C52(H52), C53(H53),
 C54(H54), C57(H57), C58(H58), C59(H59), C60(H60)
;
_olex2_submission_original_sample_id neinc08
_olex2_submission_special_instructions 'No special instructions were received'
_oxdiff_exptl_absorpt_empirical_details
;
Empirical correction (ABSPACK) includes:
- Absorption correction using spherical harmonics
- Frame scaling
;
_oxdiff_exptl_absorpt_empirical_full_max 1.835
_oxdiff_exptl_absorpt_empirical_full_min 0.427

loop_
_space_group_symop_operation_xyz
'x, y, z'
'-x, -y, z'
'x+1/4, -y+1/4, z+1/4'
'-x+1/4, y+1/4, z+1/4'
'x, y+1/2, z+1/2'
'-x, -y+1/2, z+1/2'
'x+1/4, -y+3/4, z+3/4'
'-x+1/4, y+3/4, z+3/4'
'x+1/2, y, z+1/2'
'-x+1/2, -y, z+1/2'
'x+3/4, -y+1/4, z+3/4'
'-x+3/4, y+1/4, z+3/4'
'x+1/2, y+1/2, z'
'-x+1/2, -y+1/2, z'
'x+3/4, -y+3/4, z+1/4'
'-x+3/4, y+3/4, z+1/4'

loop_
_atom_site_label
_atom_site_type_symbol
_atom_site_fract_x
_atom_site_fract_y
_atom_site_fract_z
_atom_site_U_iso_or_equiv
_atom_site_adp_type
_atom_site_occupancy
_atom_site_site_symmetry_order
_atom_site_calc_flag
_atom_site_refinement_flags_posn
_atom_site_refinement_flags_adp
_atom_site_refinement_flags_occupancy
_atom_site_disorder_assembly
_atom_site_disorder_group
Ni1 Ni 0.50178(2) 0.35107(2) 0.48747(7) 0.02651(12) Uani 1 1 d . . . . .
N1 N 0.51688(4) 0.36594(5) 0.2714(3) 0.0275(5) Uani 1 1 d . . . . .
N2 N 0.50773(4) 0.40011(5) 0.5241(3) 0.0285(5) Uani 1 1 d . . . . .
N3 N 0.48720(4) 0.35934(6) 0.7190(3) 0.0287(5) Uani 1 1 d . . . . .
N4 N 0.46631(4) 0.34763(6) 0.4105(3) 0.0282(5) Uani 1 1 d . . . . .
N5 N 0.49784(4) 0.30151(5) 0.4594(3) 0.0280(5) Uani 1 1 d . . . . .
N6 N 0.53557(4) 0.33142(6) 0.5602(3) 0.0301(5) Uani 1 1 d . . . . .
C1 C 0.52075(5) 0.34674(7) 0.1441(4) 0.0312(6) Uani 1 1 d . . . . .
H1 H 0.515628 0.323820 0.147286 0.037 Uiso 1 1 calc R U . . .
C2 C 0.53162(5) 0.35798(8) 0.0095(4) 0.0356(6) Uani 1 1 d . . . . .
H2 H 0.534114 0.343262 -0.077413 0.043 Uiso 1 1 calc R U . . .
C3 C 0.53900(5) 0.39220(8) 0.0042(4) 0.0353(6) Uani 1 1 d . . . . .
H3 H 0.546570 0.400988 -0.087049 0.042 Uiso 1 1 calc R U . . .
C4 C 0.53510(5) 0.41246(7) 0.1319(4) 0.0334(6) Uani 1 1 d . . . . .
H4 H 0.539779 0.435573 0.128760 0.040 Uiso 1 1 calc R U . . .
C5 C 0.52421(4) 0.39936(6) 0.2680(4) 0.0280(5) Uani 1 1 d . . . . .
C6 C 0.51963(5) 0.41805(6) 0.4100(4) 0.0295(6) Uani 1 1 d . . . . .
C7 C 0.52620(5) 0.45184(7) 0.4391(4) 0.0341(6) Uani 1 1 d . . . . .
H7 H 0.534461 0.464480 0.361213 0.041 Uiso 1 1 calc R U . . .
C8 C 0.52055(5) 0.46648(7) 0.5815(5) 0.0373(7) Uani 1 1 d . . . . .
H8 H 0.524963 0.489296 0.601892 0.045 Uiso 1 1 calc R U . . .
C9 C 0.50834(5) 0.44789(7) 0.6963(4) 0.0359(6) Uani 1 1 d . . . . .
H9 H 0.504365 0.457827 0.794682 0.043 Uiso 1 1 calc R U . . .
C10 C 0.50217(5) 0.41454(6) 0.6630(4) 0.0292(5) Uani 1 1 d . . . . .
C11 C 0.48917(5) 0.39181(7) 0.7705(4) 0.0294(5) Uani 1 1 d . . . . .
C12 C 0.47875(6) 0.40191(8) 0.9106(4) 0.0380(7) Uani 1 1 d . . . . .
H12 H 0.480316 0.424707 0.944958 0.046 Uiso 1 1 calc R U . . .
C13 C 0.46619(6) 0.37918(9) 0.9999(5) 0.0457(7) Uani 1 1 d . . . . .
H13 H 0.459232 0.385892 1.096899 0.055 Uiso 1 1 calc R U . . .
C14 C 0.46383(6) 0.34612(9) 0.9458(4) 0.0435(8) Uani 1 1 d . . . . .
H14 H 0.454957 0.329882 1.003740 0.052 Uiso 1 1 calc R U . . .
C15 C 0.47470(5) 0.33745(7) 0.8057(4) 0.0345(6) Uani 1 1 d . . . . .
H15 H 0.473212 0.314803 0.769269 0.041 Uiso 1 1 calc R U . . .
C16 C 0.45024(5) 0.37298(7) 0.4075(4) 0.0328(6) Uani 1 1 d . . . . .
H16 H 0.455565 0.395349 0.428904 0.039 Uiso 1 1 calc R U . . .
C17 C 0.42656(5) 0.36810(8) 0.3749(4) 0.0396(7) Uani 1 1 d . . . . .
H17 H 0.415740 0.386578 0.375636 0.048 Uiso 1 1 calc R U . . .
C18 C 0.41874(5) 0.33517(8) 0.3404(5) 0.0413(7) Uani 1 1 d . . . . .
H18 H 0.402548 0.331114 0.314566 0.050 Uiso 1 1 calc R U . . .
C19 C 0.43470(5) 0.30885(8) 0.3445(4) 0.0365(7) Uani 1 1 d . . . . .
H19 H 0.429647 0.286480 0.320391 0.044 Uiso 1 1 calc R U . . .
C20 C 0.45868(5) 0.31518(7) 0.3846(4) 0.0285(5) Uani 1 1 d . . . . .
C21 C 0.47632(5) 0.28927(7) 0.4084(4) 0.0286(5) Uani 1 1 d . . . . .
C22 C 0.47313(5) 0.25454(7) 0.3884(4) 0.0344(6) Uani 1 1 d . . . . .
H22 H 0.458375 0.245985 0.351133 0.041 Uiso 1 1 calc R U . . .
C23 C 0.49147(6) 0.23269(7) 0.4230(4) 0.0369(7) Uani 1 1 d . . . . .
H23 H 0.489350 0.208976 0.410023 0.044 Uiso 1 1 calc R U . . .
C24 C 0.51334(5) 0.24537(7) 0.4776(4) 0.0351(6) Uani 1 1 d . . . . .
H24 H 0.526030 0.230472 0.503089 0.042 Uiso 1 1 calc R U . . .
C25 C 0.51592(5) 0.27999(6) 0.4932(4) 0.0292(5) Uani 1 1 d . . . . .
C26 C 0.53764(5) 0.29723(7) 0.5452(4) 0.0300(6) Uani 1 1 d . . . . .
C27 C 0.55939(5) 0.28084(8) 0.5735(4) 0.0391(7) Uani 1 1 d . . . . .
H27 H 0.560616 0.256952 0.562592 0.047 Uiso 1 1 calc R U . . .
C28 C 0.57892(6) 0.29967(10) 0.6172(5) 0.0472(8) Uani 1 1 d . . . . .
H28 H 0.593679 0.288869 0.638196 0.057 Uiso 1 1 calc R U . . .
C29 C 0.57681(6) 0.33444(9) 0.6303(5) 0.0446(8) Uani 1 1 d . . . . .
H29 H 0.590134 0.347895 0.658941 0.053 Uiso 1 1 calc R U . . .
C30 C 0.55504(5) 0.34927(8) 0.6012(4) 0.0375(7) Uani 1 1 d . . . . .
H30 H 0.553709 0.373180 0.610446 0.045 Uiso 1 1 calc R U . . .
Ni2 Ni 0.35807(2) 0.24213(2) 0.51690(7) 0.02816(12) Uani 1 1 d . . . . .
N7 N 0.35946(4) 0.29317(6) 0.5884(3) 0.0316(5) Uani 1 1 d . . . . .
N8 N 0.39194(4) 0.24704(6) 0.5781(3) 0.0317(5) Uani 1 1 d . . . . .
N9 N 0.37276(4) 0.19364(6) 0.4564(3) 0.0340(5) Uani 1 1 d . . . . .
N10 N 0.34625(4) 0.22035(5) 0.7324(3) 0.0300(5) Uani 1 1 d . . . . .
N11 N 0.32364(4) 0.23551(6) 0.4761(3) 0.0313(5) Uani 1 1 d . . . . .
N12 N 0.35453(4) 0.26011(6) 0.2823(3) 0.0320(5) Uani 1 1 d . . . . .
C31 C 0.34212(6) 0.31638(8) 0.5761(4) 0.0373(6) Uani 1 1 d . . . . .
H31 H 0.326871 0.308987 0.542266 0.045 Uiso 1 1 calc R U . . .
C32 C 0.34506(7) 0.35002(8) 0.6093(5) 0.0471(8) Uani 1 1 d . . . . .
H32 H 0.332286 0.365580 0.598157 0.057 Uiso 1 1 calc R U . . .
C33 C 0.36747(8) 0.36078(9) 0.6600(6) 0.0539(9) Uani 1 1 d . . . . .
H33 H 0.370160 0.383985 0.683766 0.065 Uiso 1 1 calc R U . . .
C34 C 0.38557(6) 0.33771(9) 0.6755(5) 0.0475(8) Uani 1 1 d . . . . .
H34 H 0.400766 0.344803 0.711506 0.057 Uiso 1 1 calc R U . . .
C35 C 0.38152(5) 0.30346(8) 0.6377(4) 0.0349(6) Uani 1 1 d . . . . .
C36 C 0.39935(5) 0.27705(8) 0.6402(4) 0.0348(6) Uani 1 1 d . . . . .
C37 C 0.42255(6) 0.28021(10) 0.7002(4) 0.0444(8) Uani 1 1 d . . . . .
H37 H 0.427975 0.301198 0.741413 0.053 Uiso 1 1 calc R U . . .
C38 C 0.43729(6) 0.25225(11) 0.6982(5) 0.0503(9) Uani 1 1 d . . . . .
H38 H 0.453139 0.254164 0.735903 0.060 Uiso 1 1 calc R U . . .
C39 C 0.42908(6) 0.22103(10) 0.6408(5) 0.0463(8) Uani 1 1 d . . . . .
H39 H 0.438987 0.201539 0.642710 0.056 Uiso 1 1 calc R U . . .
C40 C 0.40617(5) 0.21932(8) 0.5814(4) 0.0347(6) Uani 1 1 d . . . . .
C41 C 0.39487(5) 0.18870(7) 0.5175(4) 0.0358(6) Uani 1 1 d . . . . .
C42 C 0.40533(6) 0.15659(8) 0.5193(5) 0.0476(8) Uani 1 1 d . . . . .
H42 H 0.420466 0.153300 0.566607 0.057 Uiso 1 1 calc R U . . .
C43 C 0.39350(7) 0.12988(9) 0.4521(6) 0.0537(10) Uani 1 1 d . . . . .
H43 H 0.400379 0.107902 0.453131 0.064 Uiso 1 1 calc R U . . .
C44 C 0.37161(7) 0.13498(8) 0.3831(5) 0.0500(9) Uani 1 1 d . . . . .
H44 H 0.363553 0.116999 0.331351 0.060 Uiso 1 1 calc R U . . .
C45 C 0.36159(6) 0.16734(8) 0.3913(4) 0.0402(7) Uani 1 1 d . . . . .
H45 H 0.346159 0.170741 0.348703 0.048 Uiso 1 1 calc R U . . .
C46 C 0.35945(5) 0.21243(7) 0.8573(4) 0.0337(6) Uani 1 1 d . . . . .
H46 H 0.375903 0.217855 0.854711 0.040 Uiso 1 1 calc R U . . .
C47 C 0.35055(6) 0.19677(8) 0.9904(4) 0.0385(6) Uani 1 1 d . . . . .
H47 H 0.360595 0.191113 1.076419 0.046 Uiso 1 1 calc R U . . .
C48 C 0.32616(6) 0.18957(8) 0.9936(4) 0.0411(7) Uani 1 1 d . . . . .
H48 H 0.319274 0.179132 1.083382 0.049 Uiso 1 1 calc R U . . .
C49 C 0.31238(5) 0.19762(7) 0.8672(4) 0.0369(7) Uani 1 1 d . . . . .
H49 H 0.295793 0.193054 0.869631 0.044 Uiso 1 1 calc R U . . .
C50 C 0.32251(5) 0.21260(6) 0.7335(4) 0.0299(6) Uani 1 1 d . . . . .
C51 C 0.30991(5) 0.22073(7) 0.5901(4) 0.0310(6) Uani 1 1 d . . . . .
C52 C 0.28576(5) 0.21476(7) 0.5617(4) 0.0360(7) Uani 1 1 d . . . . .
H52 H 0.276128 0.204253 0.639485 0.043 Uiso 1 1 calc R U . . .
C53 C 0.27602(5) 0.22442(8) 0.4179(5) 0.0397(8) Uani 1 1 d . . . . .
H53 H 0.259689 0.220250 0.396976 0.048 Uiso 1 1 calc R U . . .
C54 C 0.29020(5) 0.24029(7) 0.3037(5) 0.0386(7) Uani 1 1 d . . . . .
H54 H 0.283604 0.247245 0.205930 0.046 Uiso 1 1 calc R U . . .
C55 C 0.31426(5) 0.24562(7) 0.3372(4) 0.0322(6) Uani 1 1 d . . . . .
C56 C 0.33151(5) 0.26137(7) 0.2304(4) 0.0328(6) Uani 1 1 d . . . . .
C57 C 0.32586(6) 0.27728(8) 0.0882(4) 0.0430(7) Uani 1 1 d . . . . .
H57 H 0.309816 0.278542 0.053641 0.052 Uiso 1 1 calc R U . . .
C58 C 0.34391(7) 0.29116(8) -0.0015(5) 0.0512(9) Uani 1 1 d . . . . .
H58 H 0.340321 0.302012 -0.098416 0.061 Uiso 1 1 calc R U . . .
C59 C 0.36726(7) 0.28921(8) 0.0502(4) 0.0464(8) Uani 1 1 d . . . . .
H59 H 0.379908 0.298324 -0.010702 0.056 Uiso 1 1 calc R U . . .
C60 C 0.37157(6) 0.27360(8) 0.1930(4) 0.0376(7) Uani 1 1 d . . . . .
H60 H 0.387524 0.272426 0.229406 0.045 Uiso 1 1 calc R U . . .

loop_
_atom_site_aniso_label
_atom_site_aniso_U_11
_atom_site_aniso_U_22
_atom_site_aniso_U_33
_atom_site_aniso_U_23
_atom_site_aniso_U_13
_atom_site_aniso_U_12
Ni1 0.0257(2) 0.01992(19) 0.0339(3) -0.00140(19) 0.00001(19) -0.00184(15)
N1 0.0257(10) 0.0231(9) 0.0339(12) 0.0008(10) 0.0012(10) -0.0013(8)
N2 0.0285(10) 0.0202(9) 0.0367(13) -0.0019(9) -0.0024(10) -0.0024(8)
N3 0.0266(10) 0.0267(10) 0.0328(12) -0.0006(9) -0.0012(10) 0.0003(8)
N4 0.0273(11) 0.0255(10) 0.0318(12) -0.0003(10) -0.0013(10) 0.0001(8)
N5 0.0261(10) 0.0212(9) 0.0367(13) -0.0026(9) 0.0001(10) -0.0013(8)
N6 0.0276(10) 0.0282(10) 0.0345(13) -0.0005(10) -0.0007(10) -0.0021(8)
C1 0.0269(12) 0.0289(12) 0.0378(16) -0.0031(12) -0.0021(12) 0.0004(10)
C2 0.0317(13) 0.0391(14) 0.0361(16) -0.0016(13) 0.0009(13) 0.0008(11)
C3 0.0274(12) 0.0405(14) 0.0380(16) 0.0066(14) -0.0005(12) -0.0027(11)
C4 0.0270(12) 0.0295(13) 0.0436(17) 0.0066(13) -0.0031(12) -0.0036(10)
C5 0.0217(11) 0.0234(11) 0.0390(15) 0.0034(12) -0.0040(11) -0.0034(8)
C6 0.0244(11) 0.0236(11) 0.0406(15) 0.0038(11) -0.0044(11) -0.0014(9)
C7 0.0277(12) 0.0241(12) 0.0504(18) 0.0018(12) -0.0060(13) -0.0031(10)
C8 0.0359(14) 0.0208(11) 0.0553(19) -0.0042(13) -0.0090(14) -0.0016(10)
C9 0.0372(14) 0.0257(12) 0.0449(17) -0.0086(12) -0.0077(14) 0.0035(11)
C10 0.0254(11) 0.0242(11) 0.0380(15) -0.0044(12) -0.0052(11) 0.0033(9)
C11 0.0264(11) 0.0293(12) 0.0324(14) -0.0015(12) -0.0043(11) 0.0040(10)
C12 0.0413(16) 0.0343(14) 0.0385(16) -0.0035(13) -0.0029(14) 0.0086(12)
C13 0.0453(16) 0.0575(19) 0.0342(16) 0.0038(16) 0.0042(15) 0.0134(14)
C14 0.0398(16) 0.0481(18) 0.0425(19) 0.0106(15) 0.0046(14) 0.0015(13)
C15 0.0300(13) 0.0339(13) 0.0396(16) 0.0038(13) -0.0018(12) 0.0007(11)
C16 0.0338(14) 0.0248(12) 0.0399(16) 0.0028(12) -0.0022(13) 0.0021(10)
C17 0.0345(14) 0.0377(15) 0.0468(18) 0.0028(14) -0.0041(14) 0.0064(12)
C18 0.0284(13) 0.0447(16) 0.051(2) 0.0050(15) -0.0062(14) -0.0022(12)
C19 0.0309(13) 0.0359(14) 0.0428(17) 0.0014(13) -0.0039(13) -0.0067(11)
C20 0.0281(12) 0.0271(12) 0.0303(14) -0.0008(11) 0.0003(11) -0.0052(10)
C21 0.0278(12) 0.0260(12) 0.0320(14) -0.0029(11) 0.0020(11) -0.0057(10)
C22 0.0365(14) 0.0270(12) 0.0395(16) -0.0028(12) 0.0031(13) -0.0050(11)
C23 0.0449(16) 0.0190(11) 0.0467(18) -0.0012(12) 0.0056(15) -0.0046(11)
C24 0.0369(14) 0.0262(12) 0.0422(17) 0.0021(12) 0.0044(14) 0.0034(10)
C25 0.0299(12) 0.0236(11) 0.0341(14) 0.0012(11) 0.0041(12) 0.0002(9)
C26 0.0275(12) 0.0304(12) 0.0319(14) 0.0021(11) 0.0017(11) 0.0027(10)
C27 0.0328(14) 0.0392(15) 0.0454(18) 0.0051(14) 0.0022(14) 0.0054(12)
C28 0.0271(14) 0.063(2) 0.051(2) 0.0095(17) -0.0032(14) 0.0036(14)
C29 0.0326(15) 0.0567(19) 0.0443(19) 0.0031(16) -0.0046(14) -0.0103(14)
C30 0.0308(14) 0.0402(15) 0.0415(17) -0.0008(13) -0.0001(13) -0.0079(11)
Ni2 0.0225(2) 0.0277(2) 0.0343(3) 0.0008(2) -0.0011(2) -0.00129(16)
N7 0.0297(11) 0.0296(11) 0.0355(13) -0.0011(10) 0.0013(10) -0.0016(9)
N8 0.0245(11) 0.0344(12) 0.0362(13) 0.0018(11) -0.0001(10) -0.0027(9)
N9 0.0336(11) 0.0307(11) 0.0377(13) 0.0014(10) 0.0055(11) 0.0006(9)
N10 0.0267(10) 0.0278(10) 0.0354(13) -0.0013(10) 0.0038(10) -0.0015(8)
N11 0.0245(10) 0.0293(10) 0.0400(14) -0.0020(10) -0.0010(10) -0.0023(8)
N12 0.0338(12) 0.0287(10) 0.0337(13) -0.0028(10) 0.0001(11) -0.0018(9)
C31 0.0394(15) 0.0338(14) 0.0386(16) 0.0008(13) 0.0013(13) 0.0043(12)
C32 0.056(2) 0.0317(15) 0.053(2) -0.0006(15) 0.0059(18) 0.0087(13)
C33 0.066(2) 0.0320(15) 0.064(2) -0.0092(17) 0.015(2) -0.0058(15)
C34 0.0455(17) 0.0429(17) 0.054(2) -0.0072(16) 0.0053(17) -0.0137(14)
C35 0.0350(14) 0.0351(13) 0.0347(15) -0.0025(13) 0.0023(13) -0.0086(11)
C36 0.0276(13) 0.0418(15) 0.0348(15) -0.0014(13) 0.0005(12) -0.0073(11)
C37 0.0314(14) 0.060(2) 0.0418(18) -0.0011(16) -0.0029(14) -0.0105(13)
C38 0.0265(14) 0.077(2) 0.047(2) 0.0038(19) -0.0060(14) -0.0031(14)
C39 0.0288(14) 0.062(2) 0.048(2) 0.0054(17) 0.0006(14) 0.0070(14)
C40 0.0253(12) 0.0435(15) 0.0353(15) 0.0069(13) 0.0032(12) 0.0053(11)
C41 0.0316(12) 0.0352(14) 0.0406(16) 0.0056(13) 0.0070(13) 0.0053(10)
C42 0.0426(16) 0.0436(16) 0.057(2) 0.0058(17) 0.0109(17) 0.0109(13)
C43 0.057(2) 0.0346(15) 0.070(3) 0.0067(17) 0.0207(19) 0.0081(14)
C44 0.061(2) 0.0341(15) 0.055(2) -0.0038(16) 0.0180(19) -0.0066(14)
C45 0.0441(16) 0.0323(14) 0.0440(18) 0.0009(14) 0.0066(15) -0.0065(12)
C46 0.0324(13) 0.0334(13) 0.0353(15) 0.0025(12) 0.0008(12) -0.0014(11)
C47 0.0440(15) 0.0356(14) 0.0359(16) 0.0024(13) 0.0003(14) 0.0008(12)
C48 0.0482(16) 0.0339(13) 0.0413(18) 0.0009(14) 0.0099(15) -0.0057(12)
C49 0.0345(14) 0.0297(13) 0.0465(18) -0.0050(13) 0.0080(14) -0.0072(11)
C50 0.0280(12) 0.0219(10) 0.0397(16) -0.0050(11) 0.0050(12) -0.0011(9)
C51 0.0264(12) 0.0229(11) 0.0438(16) -0.0051(12) 0.0048(12) 0.0004(10)
C52 0.0276(13) 0.0251(12) 0.055(2) -0.0102(13) 0.0033(13) -0.0008(10)
C53 0.0243(12) 0.0325(13) 0.062(2) -0.0143(15) -0.0057(14) 0.0010(10)
C54 0.0323(14) 0.0324(13) 0.051(2) -0.0087(13) -0.0115(14) 0.0052(11)
C55 0.0301(13) 0.0264(12) 0.0400(17) -0.0060(12) -0.0070(13) 0.0029(10)
C56 0.0363(14) 0.0269(11) 0.0354(15) -0.0044(12) -0.0049(12) 0.0021(10)
C57 0.0523(18) 0.0373(15) 0.0394(17) -0.0020(14) -0.0095(15) 0.0055(14)
C58 0.077(2) 0.0403(16) 0.0361(18) 0.0036(15) -0.0025(19) 0.0074(16)
C59 0.064(2) 0.0351(14) 0.0397(18) 0.0006(14) 0.0089(17) -0.0058(14)
C60 0.0426(16) 0.0308(13) 0.0394(16) -0.0019(12) 0.0048(14) -0.0036(12)

loop_
_atom_type_symbol
_atom_type_description
_atom_type_scat_dispersion_real
_atom_type_scat_dispersion_imag
_atom_type_scat_source
C C 0.0181 0.0091 'International Tables Vol C Tables 4.2.6.8 and 6.1.1.4'
H H 0.0000 0.0000 'International Tables Vol C Tables 4.2.6.8 and 6.1.1.4'
N N 0.0311 0.0180 'International Tables Vol C Tables 4.2.6.8 and 6.1.1.4'
Ni Ni -3.0029 0.5091 'International Tables Vol C Tables 4.2.6.8 and 6.1.1.4'

loop_
_geom_angle_atom_site_label_1
_geom_angle_atom_site_label_2
_geom_angle_atom_site_label_3
_geom_angle
_geom_angle_site_symmetry_1
_geom_angle_site_symmetry_3
_geom_angle_publ_flag
N1 Ni1 N3 155.01(9) . . ?
N1 Ni1 N6 89.70(9) . . ?
N2 Ni1 N1 78.31(10) . . ?
N2 Ni1 N3 76.92(10) . . ?
N2 Ni1 N4 105.73(9) . . ?
N2 Ni1 N6 99.08(9) . . ?
N4 Ni1 N1 97.44(10) . . ?
N4 Ni1 N3 86.15(9) . . ?
N4 Ni1 N6 155.09(9) . . ?
N5 Ni1 N1 102.42(10) . . ?
N5 Ni1 N2 176.07(10) . . ?
N5 Ni1 N3 102.51(10) . . ?
N5 Ni1 N4 78.06(9) . . ?
N5 Ni1 N6 77.10(9) . . ?
N6 Ni1 N3 97.39(10) . . ?
C1 N1 Ni1 127.74(18) . . ?
C1 N1 C5 118.4(3) . . ?
C5 N1 Ni1 113.9(2) . . ?
C6 N2 Ni1 118.2(2) . . ?
C10 N2 Ni1 120.64(19) . . ?
C10 N2 C6 120.9(2) . . ?
C11 N3 Ni1 113.93(19) . . ?
C15 N3 Ni1 127.3(2) . . ?
C15 N3 C11 118.4(3) . . ?
C16 N4 Ni1 126.41(19) . . ?
C16 N4 C20 118.8(2) . . ?
C20 N4 Ni1 114.07(17) . . ?
C21 N5 Ni1 118.92(17) . . ?
C25 N5 Ni1 120.60(17) . . ?
C25 N5 C21 120.5(2) . . ?
C26 N6 Ni1 114.04(18) . . ?
C30 N6 Ni1 127.3(2) . . ?
C30 N6 C26 118.3(3) . . ?
N1 C1 H1 117.8 . . ?
N1 C1 C2 124.3(3) . . ?
C2 C1 H1 117.8 . . ?
C1 C2 H2 121.1 . . ?
C1 C2 C3 117.8(3) . . ?
C3 C2 H2 121.1 . . ?
C2 C3 H3 120.4 . . ?
C4 C3 C2 119.2(3) . . ?
C4 C3 H3 120.4 . . ?
C3 C4 H4 119.7 . . ?
C3 C4 C5 120.5(3) . . ?
C5 C4 H4 119.7 . . ?
N1 C5 C4 119.8(3) . . ?
N1 C5 C6 114.8(3) . . ?
C4 C5 C6 125.4(2) . . ?
N2 C6 C5 114.5(2) . . ?
N2 C6 C7 119.5(3) . . ?
C7 C6 C5 126.0(3) . . ?
C6 C7 H7 120.3 . . ?
C8 C7 C6 119.5(3) . . ?
C8 C7 H7 120.3 . . ?
C7 C8 H8 119.8 . . ?
C7 C8 C9 120.3(3) . . ?
C9 C8 H8 119.8 . . ?
C8 C9 H9 120.8 . . ?
C10 C9 C8 118.4(3) . . ?
C10 C9 H9 120.8 . . ?
N2 C10 C9 121.4(3) . . ?
N2 C10 C11 113.6(2) . . ?
C9 C10 C11 125.0(3) . . ?
N3 C11 C10 114.5(3) . . ?
N3 C11 C12 120.9(3) . . ?
C12 C11 C10 124.5(3) . . ?
C11 C12 H12 119.8 . . ?
C13 C12 C11 120.3(3) . . ?
C13 C12 H12 119.8 . . ?
C12 C13 H13 120.6 . . ?
C12 C13 C14 118.7(3) . . ?
C14 C13 H13 120.6 . . ?
C13 C14 H14 120.8 . . ?
C15 C14 C13 118.4(3) . . ?
C15 C14 H14 120.8 . . ?
N3 C15 C14 123.2(3) . . ?
N3 C15 H15 118.4 . . ?
C14 C15 H15 118.4 . . ?
N4 C16 H16 118.3 . . ?
N4 C16 C17 123.3(3) . . ?
C17 C16 H16 118.3 . . ?
C16 C17 H17 120.8 . . ?
C16 C17 C18 118.4(3) . . ?
C18 C17 H17 120.8 . . ?
C17 C18 H18 120.3 . . ?
C19 C18 C17 119.4(3) . . ?
C19 C18 H18 120.3 . . ?
C18 C19 H19 120.1 . . ?
C18 C19 C20 119.7(3) . . ?
C20 C19 H19 120.1 . . ?
N4 C20 C19 120.2(2) . . ?
N4 C20 C21 115.2(2) . . ?
C19 C20 C21 124.5(2) . . ?
N5 C21 C20 113.7(2) . . ?
N5 C21 C22 119.9(2) . . ?
C22 C21 C20 126.4(2) . . ?
C21 C22 H22 120.2 . . ?
C23 C22 C21 119.6(3) . . ?
C23 C22 H22 120.2 . . ?
C22 C23 H23 119.9 . . ?
C22 C23 C24 120.2(2) . . ?
C24 C23 H23 119.9 . . ?
C23 C24 H24 120.8 . . ?
C25 C24 C23 118.4(3) . . ?
C25 C24 H24 120.8 . . ?
N5 C25 C24 121.4(2) . . ?
N5 C25 C26 113.4(2) . . ?
C24 C25 C26 125.2(2) . . ?
N6 C26 C25 114.7(2) . . ?
N6 C26 C27 121.0(3) . . ?
C27 C26 C25 124.3(3) . . ?
C26 C27 H27 120.3 . . ?
C28 C27 C26 119.5(3) . . ?
C28 C27 H27 120.3 . . ?
C27 C28 H28 120.4 . . ?
C27 C28 C29 119.3(3) . . ?
C29 C28 H28 120.4 . . ?
C28 C29 H29 120.6 . . ?
C30 C29 C28 118.9(3) . . ?
C30 C29 H29 120.6 . . ?
N6 C30 C29 123.0(3) . . ?
N6 C30 H30 118.5 . . ?
C29 C30 H30 118.5 . . ?
N7 Ni2 N9 155.19(10) . . ?
N7 Ni2 N10 98.62(10) . . ?
N7 Ni2 N12 87.41(10) . . ?
N8 Ni2 N7 78.18(10) . . ?
N8 Ni2 N9 77.32(10) . . ?
N8 Ni2 N10 96.55(10) . . ?
N8 Ni2 N11 174.56(12) . . ?
N8 Ni2 N12 107.65(10) . . ?
N10 Ni2 N9 88.06(9) . . ?
N11 Ni2 N7 102.29(9) . . ?
N11 Ni2 N9 102.47(10) . . ?
N11 Ni2 N10 78.02(10) . . ?
N11 Ni2 N12 77.79(11) . . ?
N12 Ni2 N9 96.26(10) . . ?
N12 Ni2 N10 155.79(9) . . ?
C31 N7 Ni2 127.1(2) . . ?
C31 N7 C35 118.6(3) . . ?
C35 N7 Ni2 113.91(19) . . ?
C36 N8 Ni2 118.7(2) . . ?
C40 N8 Ni2 119.5(2) . . ?
C40 N8 C36 120.9(3) . . ?
C41 N9 Ni2 112.8(2) . . ?
C45 N9 Ni2 127.8(2) . . ?
C45 N9 C41 118.5(3) . . ?
C46 N10 Ni2 127.28(19) . . ?
C46 N10 C50 119.0(3) . . ?
C50 N10 Ni2 113.6(2) . . ?
C51 N11 Ni2 118.9(2) . . ?
C55 N11 Ni2 119.6(2) . . ?
C55 N11 C51 121.5(2) . . ?
C56 N12 Ni2 113.8(2) . . ?
C60 N12 Ni2 126.9(2) . . ?
C60 N12 C56 118.8(3) . . ?
N7 C31 H31 118.0 . . ?
N7 C31 C32 123.9(3) . . ?
C32 C31 H31 118.0 . . ?
C31 C32 H32 121.0 . . ?
C31 C32 C33 117.9(3) . . ?
C33 C32 H32 121.0 . . ?
C32 C33 H33 120.1 . . ?
C34 C33 C32 119.8(3) . . ?
C34 C33 H33 120.1 . . ?
C33 C34 H34 120.1 . . ?
C33 C34 C35 119.7(3) . . ?
C35 C34 H34 120.1 . . ?
N7 C35 C34 120.0(3) . . ?
N7 C35 C36 114.7(3) . . ?
C34 C35 C36 125.2(3) . . ?
N8 C36 C35 114.1(3) . . ?
N8 C36 C37 120.1(3) . . ?
C37 C36 C35 125.8(3) . . ?
C36 C37 H37 120.6 . . ?
C38 C37 C36 118.8(3) . . ?
C38 C37 H37 120.6 . . ?
C37 C38 H38 119.7 . . ?
C37 C38 C39 120.6(3) . . ?
C39 C38 H38 119.7 . . ?
C38 C39 H39 120.8 . . ?
C40 C39 C38 118.4(3) . . ?
C40 C39 H39 120.8 . . ?
N8 C40 C39 121.1(3) . . ?
N8 C40 C41 113.7(2) . . ?
C39 C40 C41 125.2(3) . . ?
N9 C41 C40 114.7(2) . . ?
N9 C41 C42 121.2(3) . . ?
C42 C41 C40 124.1(3) . . ?
C41 C42 H42 120.4 . . ?
C43 C42 C41 119.2(3) . . ?
C43 C42 H42 120.4 . . ?
C42 C43 H43 120.1 . . ?
C42 C43 C44 119.9(3) . . ?
C44 C43 H43 120.1 . . ?
C43 C44 H44 120.9 . . ?
C43 C44 C45 118.2(3) . . ?
C45 C44 H44 120.9 . . ?
N9 C45 C44 122.9(3) . . ?
N9 C45 H45 118.6 . . ?
C44 C45 H45 118.6 . . ?
N10 C46 H46 118.1 . . ?
N10 C46 C47 123.7(3) . . ?
C47 C46 H46 118.1 . . ?
C46 C47 H47 121.3 . . ?
C46 C47 C48 117.4(3) . . ?
C48 C47 H47 121.3 . . ?
C47 C48 H48 120.2 . . ?
C49 C48 C47 119.7(3) . . ?
C49 C48 H48 120.2 . . ?
C48 C49 H49 119.8 . . ?
C48 C49 C50 120.4(3) . . ?
C50 C49 H49 119.8 . . ?
N10 C50 C49 119.8(3) . . ?
N10 C50 C51 115.0(3) . . ?
C49 C50 C51 125.3(3) . . ?
N11 C51 C50 114.5(2) . . ?
N11 C51 C52 119.8(3) . . ?
C52 C51 C50 125.7(3) . . ?
C51 C52 H52 120.4 . . ?
C53 C52 C51 119.1(3) . . ?
C53 C52 H52 120.4 . . ?
C52 C53 H53 119.8 . . ?
C52 C53 C54 120.4(3) . . ?
C54 C53 H53 119.8 . . ?
C53 C54 H54 120.8 . . ?
C55 C54 C53 118.4(3) . . ?
C55 C54 H54 120.8 . . ?
N11 C55 C54 120.7(3) . . ?
N11 C55 C56 114.0(2) . . ?
C54 C55 C56 125.3(3) . . ?
N12 C56 C55 114.3(3) . . ?
N12 C56 C57 120.6(3) . . ?
C57 C56 C55 125.1(3) . . ?
C56 C57 H57 120.4 . . ?
C58 C57 C56 119.2(3) . . ?
C58 C57 H57 120.4 . . ?
C57 C58 H58 120.0 . . ?
C57 C58 C59 119.9(3) . . ?
C59 C58 H58 120.0 . . ?
C58 C59 H59 121.0 . . ?
C60 C59 C58 117.9(3) . . ?
C60 C59 H59 121.0 . . ?
N12 C60 C59 123.5(3) . . ?
N12 C60 H60 118.3 . . ?
C59 C60 H60 118.3 . . ?

loop_
_geom_bond_atom_site_label_1
_geom_bond_atom_site_label_2
_geom_bond_distance
_geom_bond_site_symmetry_2
_geom_bond_publ_flag
Ni1 N1 2.107(3) . ?
Ni1 N2 1.989(2) . ?
Ni1 N3 2.156(3) . ?
Ni1 N4 2.103(2) . ?
Ni1 N5 1.983(2) . ?
Ni1 N6 2.144(2) . ?
N1 C1 1.339(4) . ?
N1 C5 1.383(3) . ?
N2 C6 1.375(4) . ?
N2 C10 1.347(4) . ?
N3 C11 1.359(4) . ?
N3 C15 1.336(4) . ?
N4 C16 1.349(4) . ?
N4 C20 1.369(3) . ?
N5 C21 1.373(3) . ?
N5 C25 1.355(3) . ?
N6 C26 1.361(4) . ?
N6 C30 1.348(4) . ?
C1 H1 0.9500 . ?
C1 C2 1.371(5) . ?
C2 H2 0.9500 . ?
C2 C3 1.414(4) . ?
C3 H3 0.9500 . ?
C3 C4 1.366(5) . ?
C4 H4 0.9500 . ?
C4 C5 1.407(4) . ?
C5 C6 1.438(4) . ?
C6 C7 1.406(4) . ?
C7 H7 0.9500 . ?
C7 C8 1.378(5) . ?
C8 H8 0.9500 . ?
C8 C9 1.401(5) . ?
C9 H9 0.9500 . ?
C9 C10 1.391(4) . ?
C10 C11 1.475(4) . ?
C11 C12 1.386(5) . ?
C12 H12 0.9500 . ?
C12 C13 1.371(5) . ?
C13 H13 0.9500 . ?
C13 C14 1.390(5) . ?
C14 H14 0.9500 . ?
C14 C15 1.381(5) . ?
C15 H15 0.9500 . ?
C16 H16 0.9500 . ?
C16 C17 1.373(4) . ?
C17 H17 0.9500 . ?
C17 C18 1.403(5) . ?
C18 H18 0.9500 . ?
C18 C19 1.374(4) . ?
C19 H19 0.9500 . ?
C19 C20 1.413(4) . ?
C20 C21 1.439(4) . ?
C21 C22 1.393(4) . ?
C22 H22 0.9500 . ?
C22 C23 1.376(4) . ?
C23 H23 0.9500 . ?
C23 C24 1.406(4) . ?
C24 H24 0.9500 . ?
C24 C25 1.381(4) . ?
C25 C26 1.466(4) . ?
C26 C27 1.404(4) . ?
C27 H27 0.9500 . ?
C27 C28 1.377(5) . ?
C28 H28 0.9500 . ?
C28 C29 1.382(5) . ?
C29 H29 0.9500 . ?
C29 C30 1.380(5) . ?
C30 H30 0.9500 . ?
Ni2 N7 2.106(2) . ?
Ni2 N8 1.984(2) . ?
Ni2 N9 2.147(2) . ?
Ni2 N10 2.129(3) . ?
Ni2 N11 1.984(2) . ?
Ni2 N12 2.125(3) . ?
N7 C31 1.342(4) . ?
N7 C35 1.370(4) . ?
N8 C36 1.362(4) . ?
N8 C40 1.356(4) . ?
N9 C41 1.361(4) . ?
N9 C45 1.333(4) . ?
N10 C46 1.332(4) . ?
N10 C50 1.369(3) . ?
N11 C51 1.369(4) . ?
N11 C55 1.353(4) . ?
N12 C56 1.368(4) . ?
N12 C60 1.334(4) . ?
C31 H31 0.9500 . ?
C31 C32 1.368(4) . ?
C32 H32 0.9500 . ?
C32 C33 1.398(6) . ?
C33 H33 0.9500 . ?
C33 C34 1.372(6) . ?
C34 H34 0.9500 . ?
C34 C35 1.408(4) . ?
C35 C36 1.447(4) . ?
C36 C37 1.406(4) . ?
C37 H37 0.9500 . ?
C37 C38 1.380(5) . ?
C38 H38 0.9500 . ?
C38 C39 1.404(6) . ?
C39 H39 0.9500 . ?
C39 C40 1.386(4) . ?
C40 C41 1.470(5) . ?
C41 C42 1.398(4) . ?
C42 H42 0.9500 . ?
C42 C43 1.371(6) . ?
C43 H43 0.9500 . ?
C43 C44 1.378(6) . ?
C44 H44 0.9500 . ?
C44 C45 1.398(5) . ?
C45 H45 0.9500 . ?
C46 H46 0.9500 . ?
C46 C47 1.383(5) . ?
C47 H47 0.9500 . ?
C47 C48 1.401(5) . ?
C48 H48 0.9500 . ?
C48 C49 1.362(5) . ?
C49 H49 0.9500 . ?
C49 C50 1.402(4) . ?
C50 C51 1.446(4) . ?
C51 C52 1.400(4) . ?
C52 H52 0.9500 . ?
C52 C53 1.392(5) . ?
C53 H53 0.9500 . ?
C53 C54 1.404(5) . ?
C54 H54 0.9500 . ?
C54 C55 1.399(4) . ?
C55 C56 1.466(4) . ?
C56 C57 1.399(5) . ?
C57 H57 0.9500 . ?
C57 C58 1.383(6) . ?
C58 H58 0.9500 . ?
C58 C59 1.387(6) . ?
C59 H59 0.9500 . ?
C59 C60 1.382(5) . ?
C60 H60 0.9500 . ?

loop_
_geom_torsion_atom_site_label_1
_geom_torsion_atom_site_label_2
_geom_torsion_atom_site_label_3
_geom_torsion_atom_site_label_4
_geom_torsion
_geom_torsion_site_symmetry_1
_geom_torsion_site_symmetry_2
_geom_torsion_site_symmetry_3
_geom_torsion_site_symmetry_4
_geom_torsion_publ_flag
Ni1 N1 C1 C2 -177.2(2) . . . . ?
Ni1 N1 C5 C4 178.62(19) . . . . ?
Ni1 N1 C5 C6 -1.6(3) . . . . ?
Ni1 N2 C6 C5 6.3(3) . . . . ?
Ni1 N2 C6 C7 -173.7(2) . . . . ?
Ni1 N2 C10 C9 173.5(2) . . . . ?
Ni1 N2 C10 C11 -6.8(3) . . . . ?
Ni1 N3 C11 C10 -3.6(3) . . . . ?
Ni1 N3 C11 C12 174.0(2) . . . . ?
Ni1 N3 C15 C14 -172.7(2) . . . . ?
Ni1 N4 C16 C17 -171.4(3) . . . . ?
Ni1 N4 C20 C19 175.0(2) . . . . ?
Ni1 N4 C20 C21 -2.2(3) . . . . ?
Ni1 N5 C21 C20 -1.3(3) . . . . ?
Ni1 N5 C21 C22 -179.8(2) . . . . ?
Ni1 N5 C25 C24 178.6(2) . . . . ?
Ni1 N5 C25 C26 -1.7(4) . . . . ?
Ni1 N6 C26 C25 -4.2(3) . . . . ?
Ni1 N6 C26 C27 173.9(2) . . . . ?
Ni1 N6 C30 C29 -172.8(3) . . . . ?
N1 C1 C2 C3 -0.7(4) . . . . ?
N1 C5 C6 N2 -2.8(3) . . . . ?
N1 C5 C6 C7 177.2(3) . . . . ?
N2 C6 C7 C8 -0.1(4) . . . . ?
N2 C10 C11 N3 6.6(3) . . . . ?
N2 C10 C11 C12 -171.0(3) . . . . ?
N3 C11 C12 C13 -0.1(4) . . . . ?
N4 C16 C17 C18 -1.1(6) . . . . ?
N4 C20 C21 N5 2.3(4) . . . . ?
N4 C20 C21 C22 -179.4(3) . . . . ?
N5 C21 C22 C23 1.3(5) . . . . ?
N5 C25 C26 N6 3.9(4) . . . . ?
N5 C25 C26 C27 -174.1(3) . . . . ?
N6 C26 C27 C28 0.0(5) . . . . ?
C1 N1 C5 C4 0.9(4) . . . . ?
C1 N1 C5 C6 -179.3(2) . . . . ?
C1 C2 C3 C4 0.1(4) . . . . ?
C2 C3 C4 C5 1.0(4) . . . . ?
C3 C4 C5 N1 -1.5(4) . . . . ?
C3 C4 C5 C6 178.8(3) . . . . ?
C4 C5 C6 N2 177.0(2) . . . . ?
C4 C5 C6 C7 -3.1(4) . . . . ?
C5 N1 C1 C2 0.2(4) . . . . ?
C5 C6 C7 C8 179.9(3) . . . . ?
C6 N2 C10 C9 -0.4(4) . . . . ?
C6 N2 C10 C11 179.3(2) . . . . ?
C6 C7 C8 C9 -0.1(4) . . . . ?
C7 C8 C9 C10 0.1(4) . . . . ?
C8 C9 C10 N2 0.1(4) . . . . ?
C8 C9 C10 C11 -179.5(3) . . . . ?
C9 C10 C11 N3 -173.8(3) . . . . ?
C9 C10 C11 C12 8.7(4) . . . . ?
C10 N2 C6 C5 -179.7(2) . . . . ?
C10 N2 C6 C7 0.4(4) . . . . ?
C10 C11 C12 C13 177.4(3) . . . . ?
C11 N3 C15 C14 -0.5(4) . . . . ?
C11 C12 C13 C14 -1.0(5) . . . . ?
C12 C13 C14 C15 1.3(5) . . . . ?
C13 C14 C15 N3 -0.6(5) . . . . ?
C15 N3 C11 C10 -176.8(2) . . . . ?
C15 N3 C11 C12 0.8(4) . . . . ?
C16 N4 C20 C19 4.4(4) . . . . ?
C16 N4 C20 C21 -172.9(3) . . . . ?
C16 C17 C18 C19 1.8(6) . . . . ?
C17 C18 C19 C20 0.6(5) . . . . ?
C18 C19 C20 N4 -3.7(5) . . . . ?
C18 C19 C20 C21 173.3(3) . . . . ?
C19 C20 C21 N5 -174.8(3) . . . . ?
C19 C20 C21 C22 3.5(5) . . . . ?
C20 N4 C16 C17 -2.0(5) . . . . ?
C20 C21 C22 C23 -177.0(3) . . . . ?
C21 N5 C25 C24 0.0(4) . . . . ?
C21 N5 C25 C26 179.7(3) . . . . ?
C21 C22 C23 C24 -0.3(5) . . . . ?
C22 C23 C24 C25 -0.8(5) . . . . ?
C23 C24 C25 N5 1.0(5) . . . . ?
C23 C24 C25 C26 -178.7(3) . . . . ?
C24 C25 C26 N6 -176.4(3) . . . . ?
C24 C25 C26 C27 5.6(5) . . . . ?
C25 N5 C21 C20 177.3(3) . . . . ?
C25 N5 C21 C22 -1.1(4) . . . . ?
C25 C26 C27 C28 177.9(3) . . . . ?
C26 N6 C30 C29 -0.8(5) . . . . ?
C26 C27 C28 C29 -0.9(6) . . . . ?
C27 C28 C29 C30 0.9(6) . . . . ?
C28 C29 C30 N6 0.0(6) . . . . ?
C30 N6 C26 C25 -177.3(3) . . . . ?
C30 N6 C26 C27 0.8(5) . . . . ?
Ni2 N7 C31 C32 -172.6(3) . . . . ?
Ni2 N7 C35 C34 174.3(3) . . . . ?
Ni2 N7 C35 C36 -3.4(4) . . . . ?
Ni2 N8 C36 C35 -6.5(4) . . . . ?
Ni2 N8 C36 C37 173.2(2) . . . . ?
Ni2 N8 C40 C39 -172.4(3) . . . . ?
Ni2 N8 C40 C41 7.5(4) . . . . ?
Ni2 N9 C41 C40 -12.6(3) . . . . ?
Ni2 N9 C41 C42 166.6(3) . . . . ?
Ni2 N9 C45 C44 -167.9(3) . . . . ?
Ni2 N10 C46 C47 -176.7(2) . . . . ?
Ni2 N10 C50 C49 179.0(2) . . . . ?
Ni2 N10 C50 C51 -0.4(3) . . . . ?
Ni2 N11 C51 C50 2.2(3) . . . . ?
Ni2 N11 C51 C52 -177.82(19) . . . . ?
Ni2 N11 C55 C54 178.0(2) . . . . ?
Ni2 N11 C55 C56 -0.9(3) . . . . ?
Ni2 N12 C56 C55 -8.4(3) . . . . ?
Ni2 N12 C56 C57 170.4(2) . . . . ?
Ni2 N12 C60 C59 -170.2(2) . . . . ?
N7 C31 C32 C33 -0.4(6) . . . . ?
N7 C35 C36 N8 6.3(4) . . . . ?
N7 C35 C36 C37 -173.4(3) . . . . ?
N8 C36 C37 C38 -1.5(5) . . . . ?
N8 C40 C41 N9 4.2(4) . . . . ?
N8 C40 C41 C42 -175.0(3) . . . . ?
N9 C41 C42 C43 2.8(6) . . . . ?
N10 C46 C47 C48 -1.3(5) . . . . ?
N10 C50 C51 N11 -1.1(3) . . . . ?
N10 C50 C51 C52 178.9(2) . . . . ?
N11 C51 C52 C53 -0.8(4) . . . . ?
N11 C55 C56 N12 6.3(4) . . . . ?
N11 C55 C56 C57 -172.4(3) . . . . ?
N12 C56 C57 C58 1.4(5) . . . . ?
C31 N7 C35 C34 0.5(5) . . . . ?
C31 N7 C35 C36 -177.2(3) . . . . ?
C31 C32 C33 C34 -0.2(6) . . . . ?
C32 C33 C34 C35 1.0(6) . . . . ?
C33 C34 C35 N7 -1.1(6) . . . . ?
C33 C34 C35 C36 176.3(4) . . . . ?
C34 C35 C36 N8 -171.3(3) . . . . ?
C34 C35 C36 C37 9.1(6) . . . . ?
C35 N7 C31 C32 0.3(5) . . . . ?
C35 C36 C37 C38 178.1(3) . . . . ?
C36 N8 C40 C39 -3.3(5) . . . . ?
C36 N8 C40 C41 176.7(3) . . . . ?
C36 C37 C38 C39 -1.6(6) . . . . ?
C37 C38 C39 C40 2.3(6) . . . . ?
C38 C39 C40 N8 0.1(5) . . . . ?
C38 C39 C40 C41 -179.8(3) . . . . ?
C39 C40 C41 N9 -175.9(3) . . . . ?
C39 C40 C41 C42 4.9(6) . . . . ?
C40 N8 C36 C35 -175.7(3) . . . . ?
C40 N8 C36 C37 4.0(5) . . . . ?
C40 C41 C42 C43 -178.0(4) . . . . ?
C41 N9 C45 C44 -0.1(5) . . . . ?
C41 C42 C43 C44 0.4(6) . . . . ?
C42 C43 C44 C45 -3.2(6) . . . . ?
C43 C44 C45 N9 3.2(6) . . . . ?
C45 N9 C41 C40 177.8(3) . . . . ?
C45 N9 C41 C42 -3.0(5) . . . . ?
C46 N10 C50 C49 2.2(4) . . . . ?
C46 N10 C50 C51 -177.2(2) . . . . ?
C46 C47 C48 C49 0.9(5) . . . . ?
C47 C48 C49 C50 0.9(5) . . . . ?
C48 C49 C50 N10 -2.5(4) . . . . ?
C48 C49 C50 C51 176.9(3) . . . . ?
C49 C50 C51 N11 179.5(3) . . . . ?
C49 C50 C51 C52 -0.4(4) . . . . ?
C50 N10 C46 C47 -0.3(4) . . . . ?
C50 C51 C52 C53 179.2(3) . . . . ?
C51 N11 C55 C54 -2.0(4) . . . . ?
C51 N11 C55 C56 179.1(2) . . . . ?
C51 C52 C53 C54 -0.7(4) . . . . ?
C52 C53 C54 C55 0.9(4) . . . . ?
C53 C54 C55 N11 0.4(4) . . . . ?
C53 C54 C55 C56 179.2(3) . . . . ?
C54 C55 C56 N12 -172.6(3) . . . . ?
C54 C55 C56 C57 8.7(5) . . . . ?
C55 N11 C51 C50 -177.8(2) . . . . ?
C55 N11 C51 C52 2.2(4) . . . . ?
C55 C56 C57 C58 180.0(3) . . . . ?
C56 N12 C60 C59 0.6(4) . . . . ?
C56 C57 C58 C59 -0.1(5) . . . . ?
C57 C58 C59 C60 -0.9(5) . . . . ?
C58 C59 C60 N12 0.7(5) . . . . ?
C60 N12 C56 C55 179.6(3) . . . . ?
C60 N12 C56 C57 -1.6(4) . . . . ?

loop_
_twin_individual_id
_twin_individual_mass_fraction_refined
1 0.56(3)
2 0.44(3)
